data_7132626
loop_
_publ_author_name
'Chand, Tapasi'
'Gupta, Princi'
'Oza, Nehali'
'Kapur, Manmohan'

_publ_section_title
;
 Cobalt(II)-catalyzed <i>peri</i>-C(sp<sup>2</sup>)-H selective
 hydroxylation of naphthalene monoimides.
;
_journal_issue 13
_journal_name_full 'Chemical communications (Cambridge, England)'
_journal_page_first 1770
_journal_page_last 1773
_journal_paper_doi 10.1039/d3cc06050k
_journal_volume 60
_journal_year 2024
_chemical_absolute_configuration unk
_chemical_formula_moiety 'C13 H9 N O3'
_chemical_formula_sum 'C13 H9 N O3'
_chemical_formula_weight 227.22
_space_group_crystal_system orthorhombic
_space_group_IT_number 19
_space_group_name_Hall 'P 2ac 2ab'
_space_group_name_H-M_alt 'P 21 21 21'
_symmetry_Int_Tables_number 19
_atom_sites_solution_primary dual
_audit_creation_date 2023-05-28
_audit_creation_method
;
Olex2 1.5
(compiled 2023.03.06 svn.rbb2c1857 for OlexSys, GUI svn.r6748)
;
_audit_update_record
;
2023-05-29 deposited with the CCDC.	2024-01-15 downloaded from the CCDC.
;
_cell_angle_alpha 90
_cell_angle_beta 90
_cell_angle_gamma 90
_cell_formula_units_Z 4
_cell_length_a 3.8378(2)
_cell_length_b 8.6367(5)
_cell_length_c 29.4303(19)
_cell_measurement_reflns_used 9536
_cell_measurement_temperature 185.00
_cell_measurement_theta_max 74.58
_cell_measurement_theta_min 3.96
_cell_volume 975.49(10)
_computing_molecular_graphics 'Olex2 1.5 (Dolomanov et al., 2009)'
_computing_publication_material 'Olex2 1.5 (Dolomanov et al., 2009)'
_computing_structure_refinement 'olex2.refine 1.5 (Bourhis et al., 2015)'
_computing_structure_solution 'SHELXT 2018/2 (Sheldrick, 2018)'
_diffrn_ambient_temperature 185.00
_diffrn_measured_fraction_theta_full 0.9731
_diffrn_measured_fraction_theta_max 0.9731
_diffrn_measurement_device_type 'Bruker APEX-II CCD'
_diffrn_radiation_type 'Cu K\a'
_diffrn_radiation_wavelength 1.54178
_diffrn_reflns_av_R_equivalents 0.0468
_diffrn_reflns_av_unetI/netI 0.0498
_diffrn_reflns_Laue_measured_fraction_full 0.9731
_diffrn_reflns_Laue_measured_fraction_max 0.9731
_diffrn_reflns_limit_h_max 4
_diffrn_reflns_limit_h_min -4
_diffrn_reflns_limit_k_max 7
_diffrn_reflns_limit_k_min -10
_diffrn_reflns_limit_l_max 35
_diffrn_reflns_limit_l_min -34
_diffrn_reflns_number 4526
_diffrn_reflns_point_group_measured_fraction_full 0.9596
_diffrn_reflns_point_group_measured_fraction_max 0.9596
_diffrn_reflns_theta_full 66.5754
_diffrn_reflns_theta_max 66.58
_diffrn_reflns_theta_min 3.00
_exptl_absorpt_coefficient_mu 0.927
_exptl_absorpt_correction_type none
_exptl_crystal_colour 'clear light yellow'
_exptl_crystal_colour_lustre clear
_exptl_crystal_colour_modifier light
_exptl_crystal_colour_primary yellow
_exptl_crystal_density_diffrn 1.547
_exptl_crystal_description irregular
_exptl_crystal_F_000 473.758
_exptl_crystal_size_max 0.59
_exptl_crystal_size_mid 0.46
_exptl_crystal_size_min 0.32
_refine_diff_density_max 0.3834
_refine_diff_density_min -0.2474
_refine_diff_density_rms 0.0676
_refine_ls_abs_structure_details 'Hooft, R.W.W., Straver, L.H., Spek, A.L. (2010). J. Appl. Cryst., 43, 665-668.'
_refine_ls_abs_structure_Flack 0.3(2)
_refine_ls_d_res_high 0.8401
_refine_ls_d_res_low 14.7151
_refine_ls_extinction_coef 0.055(8)
_refine_ls_extinction_expression Fc^*^=kFc[1+0.001xFc^2^\l^3^/sin(2\q)]^-1/4^
_refine_ls_goodness_of_fit_ref 1.0463
_refine_ls_hydrogen_treatment constr
_refine_ls_matrix_type full
_refine_ls_number_constraints 16
_refine_ls_number_parameters 157
_refine_ls_number_reflns 1661
_refine_ls_number_restraints 0
_refine_ls_restrained_S_all 1.0463
_refine_ls_R_factor_all 0.0529
_refine_ls_R_factor_gt 0.0491
_refine_ls_shift/su_max 0.0004
_refine_ls_shift/su_mean 0.0001
_refine_ls_structure_factor_coef Fsqd
_refine_ls_weighting_details 'w=1/[\s^2^(Fo^2^)+(0.0949P)^2^+0.1125P] where P=(Fo^2^+2Fc^2^)/3'
_refine_ls_weighting_scheme calc
_refine_ls_wR_factor_gt 0.1361
_refine_ls_wR_factor_ref 0.1390
_reflns_Friedel_coverage 0.937
_reflns_limit_h_max 4
_reflns_limit_h_min -4
_reflns_limit_k_max 10
_reflns_limit_k_min -10
_reflns_limit_l_max 34
_reflns_limit_l_min -34
_reflns_number_gt 1509
_reflns_number_total 1661
_reflns_threshold_expression I>=2u(I)
_cod_data_source_file d3cc06050k2.cif
_cod_data_source_block NO_01_71_P
_cod_depositor_comments
;
         Adding full bibliography for 7132626.cif.

2025-01-30
Z value and formula fixed to values more according to usual
chemical conventions.                 miguel
;
_cod_original_formula_sum 'C2.6 H1.8 N0.2 O0.6'
_cod_original_formula_weight 45.444
_cod_original_formula_moiety '0.2(C13 H9 N O3)'
_cod_original_formula_units_Z 20
_cod_original_sg_symbol_Hall ' P 2ac 2ab'
_cod_database_code 7132626
_olex2_refinement_description
;
1. Fixed Uiso
 At 1.2 times of:
  All C(H) groups
 At 1.5 times of:
  All C(H,H,H) groups, All O(H) groups
2.a Aromatic/amide H refined with riding coordinates:
 C007(H007), C009(H009), C00B(H00B), C00E(H00E), C00F(H00F)
2.b Idealised Me refined as rotating group:
 C00H(H00a,H00c,H00d)
2.c Idealised tetrahedral OH refined as rotating group:
 O003(H003)
;
_olex2_submission_original_sample_id NO-01-71-P
_olex2_submission_special_instructions 'No special instructions were received'

loop_
_space_group_symop_id
_space_group_symop_operation_xyz
1 x,y,z
2 x+1/2,-y+1/2,-z
3 -x,y+1/2,-z+1/2
4 -x+1/2,-y,z+1/2

loop_
_atom_site_label
_atom_site_type_symbol
_atom_site_fract_x
_atom_site_fract_y
_atom_site_fract_z
_atom_site_U_iso_or_equiv
_atom_site_adp_type
_atom_site_occupancy
_atom_site_refinement_flags_posn
O001 O 0.1575(5) 0.3479(2) 0.26851(5) 0.0415(5) Uani 1.000000 .
O002 O 0.6935(6) 0.0905(2) 0.38320(6) 0.0473(6) Uani 1.000000 .
O003 O 0.0087(6) 0.8501(2) 0.42627(6) 0.0480(6) Uani 1.000000 .
H003 H -0.057(11) 0.9284(15) 0.41171(14) 0.0720(8) Uiso 1.000000 GR
N004 N 0.4320(6) 0.2209(2) 0.32607(7) 0.0336(5) Uani 1.000000 .
C005 C 0.3007(6) 0.4723(3) 0.38476(8) 0.0300(5) Uani 1.000000 .
C006 C 0.4654(6) 0.3379(3) 0.40167(8) 0.0308(5) Uani 1.000000 .
C007 C 0.5686(7) 0.3302(3) 0.44661(8) 0.0351(6) Uani 1.000000 .
H007 H 0.6784(7) 0.2392(3) 0.45775(8) 0.0421(7) Uiso 1.000000 R
C008 C 0.2378(6) 0.5991(3) 0.41459(7) 0.0306(5) Uani 1.000000 .
C009 C -0.0263(7) 0.7396(3) 0.35172(8) 0.0350(6) Uani 1.000000 .
H009 H -0.1364(7) 0.8300(3) 0.34020(8) 0.0420(7) Uiso 1.000000 R
C00A C 0.1938(6) 0.4810(3) 0.33876(7) 0.0294(5) Uani 1.000000 .
C00B C 0.0374(7) 0.6145(3) 0.32311(8) 0.0336(6) Uani 1.000000 .
H00B H -0.0284(7) 0.6212(3) 0.29206(8) 0.0403(7) Uiso 1.000000 R
C00C C 0.2540(6) 0.3502(3) 0.30802(8) 0.0326(6) Uani 1.000000 .
C00D C 0.5371(7) 0.2078(3) 0.37068(8) 0.0346(6) Uani 1.000000 .
C00E C 0.3507(7) 0.5870(3) 0.46038(8) 0.0348(6) Uani 1.000000 .
H00E H 0.3139(7) 0.6712(3) 0.48061(8) 0.0418(7) Uiso 1.000000 R
C00F C 0.5119(7) 0.4557(3) 0.47578(7) 0.0367(6) Uani 1.000000 .
H00F H 0.5860(7) 0.4497(3) 0.50653(7) 0.0440(7) Uiso 1.000000 R
C00G C 0.0711(7) 0.7324(3) 0.39699(8) 0.0332(6) Uani 1.000000 .
C00H C 0.5122(8) 0.0928(3) 0.29522(9) 0.0437(7) Uani 1.000000 .
H00a H 0.364(4) 0.0039(9) 0.3025(5) 0.0656(10) Uiso 1.000000 GR
H00c H 0.469(5) 0.1252(9) 0.26381(10) 0.0656(10) Uiso 1.000000 GR
H00d H 0.7574(17) 0.0634(16) 0.2987(5) 0.0656(10) Uiso 1.000000 GR

loop_
_atom_site_aniso_label
_atom_site_aniso_U_11
_atom_site_aniso_U_22
_atom_site_aniso_U_33
_atom_site_aniso_U_12
_atom_site_aniso_U_13
_atom_site_aniso_U_23
O001 0.0542(11) 0.0390(9) 0.0312(9) 0.0002(9) -0.0048(8) -0.0009(8)
O002 0.0609(12) 0.0339(10) 0.0471(10) 0.0164(10) -0.0037(9) 0.0002(8)
O003 0.0641(13) 0.0363(10) 0.0435(10) 0.0105(10) -0.0009(9) -0.0051(8)
N004 0.0383(11) 0.0280(9) 0.0346(10) 0.0027(9) 0.0017(8) -0.0017(8)
C005 0.0273(11) 0.0297(12) 0.0330(11) 0.0006(11) 0.0016(9) 0.0022(9)
C006 0.0313(11) 0.0284(11) 0.0329(11) 0.0017(10) 0.0026(9) 0.0042(10)
C007 0.0347(12) 0.0364(12) 0.0342(12) 0.0050(11) 0.0005(10) 0.0067(10)
C008 0.0301(12) 0.0300(11) 0.0317(11) 0.0002(11) 0.0025(9) 0.0007(10)
C009 0.0400(14) 0.0276(11) 0.0373(12) 0.0055(11) -0.0000(11) 0.0050(10)
C00A 0.0311(12) 0.0268(11) 0.0301(10) 0.0002(10) 0.0024(9) 0.0016(10)
C00B 0.0345(13) 0.0344(11) 0.0318(11) 0.0019(12) -0.0006(9) 0.0053(10)
C00C 0.0339(13) 0.0315(11) 0.0323(11) -0.0012(11) 0.0012(10) 0.0016(10)
C00D 0.0347(13) 0.0316(12) 0.0374(12) 0.0029(12) 0.0009(10) 0.0020(10)
C00E 0.0338(13) 0.0365(13) 0.0342(12) -0.0024(12) 0.0019(10) -0.0045(10)
C00F 0.0379(14) 0.0438(13) 0.0282(11) -0.0011(12) 0.0002(10) 0.0038(11)
C00G 0.0351(12) 0.0277(11) 0.0367(12) 0.0026(11) 0.0039(10) -0.0017(10)
C00H 0.0488(16) 0.0354(13) 0.0470(14) 0.0061(13) -0.0002(12) -0.0111(12)

loop_
_atom_type_symbol
_atom_type_scat_dispersion_real
_atom_type_scat_dispersion_imag
_atom_type_scat_Cromer_Mann_a1
_atom_type_scat_Cromer_Mann_a2
_atom_type_scat_Cromer_Mann_a3
_atom_type_scat_Cromer_Mann_a4
_atom_type_scat_Cromer_Mann_b1
_atom_type_scat_Cromer_Mann_b2
_atom_type_scat_Cromer_Mann_b3
_atom_type_scat_Cromer_Mann_b4
_atom_type_scat_Cromer_Mann_c
_atom_type_scat_source
_atom_type_scat_dispersion_source
C 0.01920 0.00962 2.31000 1.02000 1.58860 0.86500 20.84390 10.20750 0.56870 51.65120 0.21560 'International Tables Volume C Table 6.1.1.4 (pp. 500-502)' 'Henke, Gullikson and Davis, At. Data and Nucl. Data Tables, 1993, 54, 2'
H 0.00000 0.00000 0.49300 0.32291 0.14019 0.04081 10.51090 26.12570 3.14236 57.79970 0.00304 'International Tables Volume C Table 6.1.1.4 (pp. 500-502)' 'Henke, Gullikson and Davis, At. Data and Nucl. Data Tables, 1993, 54, 2'
N 0.03256 0.01839 12.21260 3.13220 2.01250 1.16630 0.00570 9.89330 28.99750 0.58260 -11.52900 'International Tables Volume C Table 6.1.1.4 (pp. 500-502)' 'Henke, Gullikson and Davis, At. Data and Nucl. Data Tables, 1993, 54, 2'
O 0.05239 0.03376 3.04850 2.28680 1.54630 0.86700 13.27710 5.70110 0.32390 32.90890 0.25080 'International Tables Volume C Table 6.1.1.4 (pp. 500-502)' 'Henke, Gullikson and Davis, At. Data and Nucl. Data Tables, 1993, 54, 2'

loop_
_geom_angle_atom_site_label_1
_geom_angle_atom_site_label_2
_geom_angle_atom_site_label_3
_geom_angle
_geom_angle_site_symmetry_1
_geom_angle_site_symmetry_3
_geom_angle_publ_flag
C00G O003 H003 109.5 . . ?
C00D N004 C00C 124.4(2) . . ?
C00H N004 C00C 117.8(2) . . ?
C00H N004 C00D 117.8(2) . . ?
C008 C005 C006 119.4(2) . . ?
C00A C005 C006 120.7(2) . . ?
C00A C005 C008 119.9(2) . . ?
C007 C006 C005 120.4(2) . . ?
C00D C006 C005 119.5(2) . . ?
C00D C006 C007 120.1(2) . . ?
H007 C007 C006 119.84(14) . . ?
C00F C007 C006 120.3(2) . . ?
C00F C007 H007 119.84(14) . . ?
C00E C008 C005 118.5(2) . . ?
C00G C008 C005 118.5(2) . . ?
C00G C008 C00E 123.1(2) . . ?
C00B C009 H009 120.03(13) . . ?
C00G C009 H009 120.03(14) . . ?
C00G C009 C00B 119.9(2) . . ?
C00B C00A C005 119.3(2) . . ?
C00C C00A C005 120.2(2) . . ?
C00C C00A C00B 120.5(2) . . ?
C00A C00B C009 121.6(2) . . ?
H00B C00B C009 119.21(13) . . ?
H00B C00B C00A 119.21(13) . . ?
N004 C00C O001 119.5(2) . . ?
C00A C00C O001 123.5(2) . . ?
C00A C00C N004 117.0(2) . . ?
N004 C00D O002 119.6(2) . . ?
C006 C00D O002 122.2(2) . . ?
C006 C00D N004 118.2(2) . . ?
H00E C00E C008 119.56(15) . . ?
C00F C00E C008 120.9(2) . . ?
C00F C00E H00E 119.56(14) . . ?
C00E C00F C007 120.6(2) . . ?
H00F C00F C007 119.71(14) . . ?
H00F C00F C00E 119.71(14) . . ?
C008 C00G O003 117.2(2) . . ?
C009 C00G O003 122.0(2) . . ?
C009 C00G C008 120.7(2) . . ?
H00a C00H N004 109.5 . . ?
H00c C00H N004 109.5 . . ?
H00c C00H H00a 109.5 . . ?
H00d C00H N004 109.5 . . ?
H00d C00H H00a 109.5 . . ?
H00d C00H H00c 109.5 . . ?

loop_
_geom_bond_atom_site_label_1
_geom_bond_atom_site_label_2
_geom_bond_distance
_geom_bond_site_symmetry_2
_geom_bond_publ_flag
O001 C00C 1.220(3) . ?
O002 C00D 1.234(3) . ?
O003 H003 0.8400 . ?
O003 C00G 1.354(3) . ?
N004 C00C 1.412(3) . ?
N004 C00D 1.378(3) . ?
N004 C00H 1.464(3) . ?
C005 C006 1.412(3) . ?
C005 C008 1.424(3) . ?
C005 C00A 1.417(3) . ?
C006 C007 1.382(3) . ?
C006 C00D 1.473(3) . ?
C007 H007 0.9500 . ?
C007 C00F 1.400(3) . ?
C008 C00E 1.419(3) . ?
C008 C00G 1.415(3) . ?
C009 H009 0.9500 . ?
C009 C00B 1.392(3) . ?
C009 C00G 1.385(3) . ?
C00A C00B 1.379(3) . ?
C00A C00C 1.466(3) . ?
C00B H00B 0.9500 . ?
C00E H00E 0.9500 . ?
C00E C00F 1.369(4) . ?
C00F H00F 0.9500 . ?
C00H H00a 0.9800 . ?
C00H H00c 0.9800 . ?
C00H H00d 0.9800 . ?

loop_
_geom_torsion_atom_site_label_1
_geom_torsion_atom_site_label_2
_geom_torsion_atom_site_label_3
_geom_torsion_atom_site_label_4
_geom_torsion
_geom_torsion_site_symmetry_1
_geom_torsion_site_symmetry_2
_geom_torsion_site_symmetry_3
_geom_torsion_site_symmetry_4
_geom_torsion_publ_flag
O001 C00C N004 C00D -176.6(2) . . . . ?
O001 C00C N004 C00H 3.8(3) . . . . ?
O001 C00C C00A C005 177.3(2) . . . . ?
O001 C00C C00A C00B -3.7(3) . . . . ?
O002 C00D N004 C00C -179.5(2) . . . . ?
O002 C00D N004 C00H 0.1(3) . . . . ?
O002 C00D C006 C005 176.9(2) . . . . ?
O002 C00D C006 C007 -1.2(3) . . . . ?
O003 C00G C008 C005 178.8(2) . . . . ?
O003 C00G C008 C00E -2.3(3) . . . . ?
O003 C00G C009 C00B -178.8(2) . . . . ?
N004 C00C C00A C005 -2.3(2) . . . . ?
N004 C00C C00A C00B 176.7(2) . . . . ?
N004 C00D C006 C005 -1.5(3) . . . . ?
N004 C00D C006 C007 -179.5(2) . . . . ?
C005 C006 C007 C00F -0.3(3) . . . . ?
C005 C008 C00E C00F -0.9(3) . . . . ?
C005 C008 C00G C009 -0.5(3) . . . . ?
C005 C00A C00B C009 -1.7(3) . . . . ?
C006 C007 C00F C00E 0.7(3) . . . . ?
C007 C00F C00E C008 -0.1(3) . . . . ?
C008 C00G C009 C00B 0.5(3) . . . . ?
C009 C00B C00A C00C 179.3(2) . . . . ?
